data_1553294
loop_
_publ_author_name
'Li, Jin-Long'
'Wu, Lei'
'Wu, Jian'
'Feng, Hong-Xuan'
'Wang, Hong-Min'
'Fu, Yan'
'Zhang, Ru-Jun'
'Zhang, Hai-Yan'
'Zhao, Wei-Min'

_publ_section_title
;
 Caffeoyl Triterpenoid Esters as Potential Anti-ischemic Stroke Agents
 from Celastrus orbiculatus.
;
_journal_issue 11
_journal_name_full 'Journal of natural products'
_journal_page_first 2774
_journal_page_last 2779
_journal_paper_doi 10.1021/acs.jnatprod.6b00314
_journal_volume 79
_journal_year 2016
_chemical_absolute_configuration ad
_chemical_formula_moiety C45H63NO7
_chemical_formula_sum 'C45 H63 N O7'
_chemical_formula_weight 729.96
_chemical_name_common 'celastrusin A'
_chemical_name_systematic 29-O-caffeoyl-friedelin
_space_group_IT_number 1
_space_group_name_Hall 'P 1'
_space_group_name_H-M_alt 'P 1'
_symmetry_cell_setting triclinic
_symmetry_space_group_name_H-M 'P 1'
_atom_sites_solution_hydrogens geom
_atom_sites_solution_primary direct
_atom_sites_solution_secondary difmap
_audit_creation_method SHELXL-97
_cell_angle_alpha 86.8970(10)
_cell_angle_beta 87.8660(10)
_cell_angle_gamma 68.1660(10)
_cell_formula_units_Z 1
_cell_length_a 6.34290(10)
_cell_length_b 7.22950(10)
_cell_length_c 22.8350(4)
_cell_measurement_reflns_used 6169
_cell_measurement_temperature 170(2)
_cell_measurement_theta_max 54.87
_cell_measurement_theta_min 4.50
_cell_volume 970.42(3)
_computing_cell_refinement 'Bruker SAINT'
_computing_data_collection 'Bruker APEX2'
_computing_data_reduction 'Bruker SAINT'
_computing_molecular_graphics 'Bruker SHELXTL'
_computing_publication_material 'Bruker SHELXTL'
_computing_structure_refinement 'SHELXL-97 (Sheldrick, 2008)'
_computing_structure_solution 'SHELXS-97 (Sheldrick, 2008)'
_diffrn_ambient_temperature 170(2)
_diffrn_measured_fraction_theta_full 0.967
_diffrn_measured_fraction_theta_max 0.967
_diffrn_measurement_device_type 'Bruker APEX-II CCD'
_diffrn_measurement_method 'phi and omega scans'
_diffrn_radiation_monochromator graphite
_diffrn_radiation_source 'fine-focus sealed tube'
_diffrn_radiation_type CuK\a
_diffrn_radiation_wavelength 1.54178
_diffrn_reflns_av_R_equivalents 0.0409
_diffrn_reflns_av_sigmaI/netI 0.0423
_diffrn_reflns_limit_h_max 6
_diffrn_reflns_limit_h_min -7
_diffrn_reflns_limit_k_max 8
_diffrn_reflns_limit_k_min -8
_diffrn_reflns_limit_l_max 25
_diffrn_reflns_limit_l_min -26
_diffrn_reflns_number 18508
_diffrn_reflns_theta_full 62.50
_diffrn_reflns_theta_max 62.50
_diffrn_reflns_theta_min 1.94
_exptl_absorpt_coefficient_mu 0.658
_exptl_absorpt_correction_T_max 62.5
_exptl_absorpt_correction_T_min 0.7990
_exptl_absorpt_correction_type multi-scan
_exptl_absorpt_process_details sadabs
_exptl_crystal_colour colorless
_exptl_crystal_density_diffrn 1.249
_exptl_crystal_density_meas 1.249
_exptl_crystal_density_method 'not measured'
_exptl_crystal_description block
_exptl_crystal_F_000 396
_exptl_crystal_recrystallization_method 'Re-crystallisation from solvent: CH3CN'
_exptl_crystal_size_max 0.10
_exptl_crystal_size_mid 0.08
_exptl_crystal_size_min 0.05
_refine_diff_density_max 0.147
_refine_diff_density_min -0.151
_refine_diff_density_rms 0.033
_refine_ls_abs_structure_details 'Flack H D (1983), Acta Cryst. A39, 876-881'
_refine_ls_abs_structure_Flack -0.12(16)
_refine_ls_extinction_coef 0.0058(8)
_refine_ls_extinction_expression Fc^*^=kFc[1+0.001xFc^2^\l^3^/sin(2\q)]^-1/4^
_refine_ls_extinction_method SHELXL
_refine_ls_goodness_of_fit_ref 1.065
_refine_ls_hydrogen_treatment mixed
_refine_ls_matrix_type full
_refine_ls_number_parameters 497
_refine_ls_number_reflns 5596
_refine_ls_number_restraints 3
_refine_ls_restrained_S_all 1.064
_refine_ls_R_factor_all 0.0405
_refine_ls_R_factor_gt 0.0379
_refine_ls_shift/su_max 0.000
_refine_ls_shift/su_mean 0.000
_refine_ls_structure_factor_coef Fsqd
_refine_ls_weighting_details 'calc w=1/[\s^2^(Fo^2^)+(0.0658P)^2^+0.0000P] where P=(Fo^2^+2Fc^2^)/3'
_refine_ls_weighting_scheme calc
_refine_ls_wR_factor_gt 0.1002
_refine_ls_wR_factor_ref 0.1024
_reflns_number_gt 5269
_reflns_number_total 5596
_reflns_threshold_expression >2sigma(I)
_cod_data_source_file np6b00314_si_002.cif
_cod_data_source_block added_by_encifer
_cod_original_sg_symbol_H-M P1
_cod_original_formula_sum C45H63NO7
_cod_database_code 1553294

loop_
_symmetry_equiv_pos_as_xyz
'x, y, z'

loop_
_atom_site_label
_atom_site_type_symbol
_atom_site_fract_x
_atom_site_fract_y
_atom_site_fract_z
_atom_site_U_iso_or_equiv
_atom_site_adp_type
_atom_site_occupancy
_atom_site_symmetry_multiplicity
_atom_site_calc_flag
_atom_site_refinement_flags
O1 O 0.5660(3) 0.7834(3) 0.27803(7) 0.0379(4) Uani 1 1 d .
C1 C 0.7425(4) 0.6672(3) 0.42407(10) 0.0278(5) Uani 1 1 d .
H1A H 0.8816 0.6837 0.4107 0.033 Uiso 1 1 calc R
H1B H 0.7819 0.5586 0.4535 0.033 Uiso 1 1 calc R
C14 C 0.7268(4) 0.7337(3) 0.55405(9) 0.0239(5) Uani 1 1 d .
H14A H 0.5961 0.6945 0.5554 0.029 Uiso 1 1 calc R
H14B H 0.8569 0.6210 0.5411 0.029 Uiso 1 1 calc R
C15 C 0.7699(4) 0.7812(3) 0.61637(9) 0.0231(4) Uani 1 1 d .
H15A H 0.9096 0.8069 0.6158 0.028 Uiso 1 1 calc R
H15B H 0.7910 0.6652 0.6423 0.028 Uiso 1 1 calc R
C24 C 0.6858(4) 0.8354(3) 0.74765(9) 0.0237(5) Uani 1 1 d .
H24A H 0.5497 0.8042 0.7515 0.028 Uiso 1 1 calc R
H24B H 0.8069 0.7191 0.7329 0.028 Uiso 1 1 calc R
O2 O 0.5829(3) 0.6450(2) 0.85979(6) 0.0289(4) Uani 1 1 d .
O6 O -0.3770(3) 0.1519(3) 1.02742(8) 0.0387(4) Uani 1 1 d .
O7 O -0.1485(4) -0.0752(3) 1.08977(9) 0.0564(5) Uani 1 1 d .
C20 C 0.3196(4) 1.3221(3) 0.61981(9) 0.0253(5) Uani 1 1 d .
H20A H 0.3343 1.4472 0.6073 0.030 Uiso 1 1 calc R
H20B H 0.1881 1.3170 0.6006 0.030 Uiso 1 1 calc R
C19 C 0.7359(4) 1.2194(3) 0.59647(10) 0.0262(5) Uani 1 1 d .
H19A H 0.8762 1.1060 0.5956 0.039 Uiso 1 1 calc R
H19B H 0.7293 1.2922 0.6309 0.039 Uiso 1 1 calc R
H19C H 0.7274 1.3043 0.5621 0.039 Uiso 1 1 calc R
C12 C 0.6815(4) 1.0878(3) 0.37223(10) 0.0276(5) Uani 1 1 d .
H12A H 0.6166 1.1815 0.3403 0.041 Uiso 1 1 calc R
H12B H 0.7932 0.9686 0.3572 0.041 Uiso 1 1 calc R
H12C H 0.7522 1.1454 0.3985 0.041 Uiso 1 1 calc R
C26 C 0.5620(4) 1.0668(3) 0.83222(9) 0.0275(5) Uani 1 1 d .
H26A H 0.4912 1.0317 0.8672 0.033 Uiso 1 1 calc R
H26B H 0.6320 1.1584 0.8430 0.033 Uiso 1 1 calc R
O3 O 0.5371(3) 0.7501(3) 0.95240(7) 0.0404(4) Uani 1 1 d .
O4 O -0.3014(3) 0.3861(3) 1.10768(7) 0.0393(4) Uani 1 1 d .
O5 O 0.0152(4) 0.2689(4) 1.16104(8) 0.0620(6) Uani 1 1 d .
N1 N 0.1474(4) 0.6278(4) 0.31602(11) 0.0450(5) Uani 1 1 d .
C6 C 0.5833(4) 0.8608(3) 0.45203(9) 0.0227(5) Uani 1 1 d .
H6 H 0.4491 0.8334 0.4658 0.027 Uiso 1 1 calc R
C7 C 0.6844(3) 0.9085(3) 0.50872(9) 0.0226(5) Uani 1 1 d .
C16 C 0.5761(3) 0.9621(3) 0.64133(9) 0.0209(4) Uani 1 1 d .
C23 C 0.6437(3) 1.0101(3) 0.70224(9) 0.0207(4) Uani 1 1 d .
H23 H 0.7902 1.0252 0.6959 0.025 Uiso 1 1 calc R
C25 C 0.7496(3) 0.8744(3) 0.80880(9) 0.0239(5) Uani 1 1 d .
C31 C 0.4909(4) 0.6610(3) 0.91492(10) 0.0278(5) Uani 1 1 d .
C32 C 0.3358(4) 0.5526(4) 0.92175(10) 0.0283(5) Uani 1 1 d .
C22 C 0.4750(4) 1.2151(3) 0.72725(9) 0.0244(5) Uani 1 1 d .
C21 C 0.2731(4) 1.3238(3) 0.68632(10) 0.0296(5) Uani 1 1 d .
H21A H 0.1591 1.2657 0.6944 0.035 Uiso 1 1 calc R
H21B H 0.2068 1.4619 0.6971 0.035 Uiso 1 1 calc R
C17 C 0.5346(3) 1.1480(3) 0.59786(9) 0.0215(4) Uani 1 1 d .
C8 C 0.4946(3) 1.0954(3) 0.53458(9) 0.0212(4) Uani 1 1 d .
H8 H 0.3607 1.0586 0.5388 0.025 Uiso 1 1 calc R
C11 C 0.9139(4) 0.9317(4) 0.49533(10) 0.0272(5) Uani 1 1 d .
H11A H 1.0059 0.8926 0.5296 0.041 Uiso 1 1 calc R
H11B H 0.8875 1.0684 0.4843 0.041 Uiso 1 1 calc R
H11C H 0.9908 0.8485 0.4638 0.041 Uiso 1 1 calc R
C5 C 0.4938(3) 1.0363(3) 0.40528(9) 0.0233(4) Uani 1 1 d .
C9 C 0.4264(4) 1.2717(3) 0.48976(9) 0.0255(5) Uani 1 1 d .
H9A H 0.3134 1.3874 0.5072 0.031 Uiso 1 1 calc R
H9B H 0.5581 1.3044 0.4788 0.031 Uiso 1 1 calc R
C13 C 0.2269(4) 1.1300(4) 0.31405(10) 0.0342(5) Uani 1 1 d .
H13A H 0.3304 1.1724 0.2904 0.051 Uiso 1 1 calc R
H13B H 0.1208 1.2420 0.3337 0.051 Uiso 1 1 calc R
H13C H 0.1462 1.0762 0.2895 0.051 Uiso 1 1 calc R
C27 C 0.3801(4) 1.1706(3) 0.78690(9) 0.0256(5) Uani 1 1 d .
H27A H 0.2764 1.2951 0.8022 0.031 Uiso 1 1 calc R
H27B H 0.2937 1.0872 0.7812 0.031 Uiso 1 1 calc R
C29 C 0.5954(4) 1.3606(3) 0.73779(10) 0.0305(5) Uani 1 1 d .
H29A H 0.5058 1.4586 0.7646 0.046 Uiso 1 1 calc R
H29B H 0.6130 1.4258 0.7012 0.046 Uiso 1 1 calc R
H29C H 0.7421 1.2878 0.7541 0.046 Uiso 1 1 calc R
C28 C 0.9828(4) 0.8944(4) 0.80584(10) 0.0304(5) Uani 1 1 d .
H28A H 1.0211 0.9193 0.8441 0.046 Uiso 1 1 calc R
H28B H 0.9771 1.0032 0.7791 0.046 Uiso 1 1 calc R
H28C H 1.0957 0.7731 0.7924 0.046 Uiso 1 1 calc R
C45 C 0.1025(4) 0.6765(4) 0.26871(13) 0.0394(6) Uani 1 1 d .
C44 C 0.0431(6) 0.7436(7) 0.20858(14) 0.0710(10) Uani 1 1 d .
H44A H -0.1186 0.8110 0.2061 0.106 Uiso 1 1 calc R
H44B H 0.0917 0.6308 0.1841 0.106 Uiso 1 1 calc R
H44C H 0.1166 0.8335 0.1956 0.106 Uiso 1 1 calc R
C3 C 0.5238(4) 0.7868(3) 0.33049(10) 0.0289(5) Uani 1 1 d .
C2 C 0.6328(4) 0.6127(3) 0.37206(10) 0.0307(5) Uani 1 1 d .
H2A H 0.7480 0.5078 0.3510 0.037 Uiso 1 1 calc R
H2B H 0.5190 0.5613 0.3869 0.037 Uiso 1 1 calc R
C30 C 0.7825(4) 0.6962(3) 0.85088(10) 0.0262(5) Uani 1 1 d .
H30A H 0.9057 0.5816 0.8360 0.031 Uiso 1 1 calc R
H30B H 0.8277 0.7241 0.8885 0.031 Uiso 1 1 calc R
C33 C 0.2330(4) 0.5408(3) 0.97298(10) 0.0302(5) Uani 1 1 d .
C34 C 0.0854(4) 0.4290(4) 0.98695(10) 0.0290(5) Uani 1 1 d .
C39 C 0.0521(4) 0.2991(4) 0.94836(10) 0.0323(5) Uani 1 1 d .
H39 H 0.1303 0.2773 0.9126 0.039 Uiso 1 1 calc R
C38 C -0.0955(4) 0.2027(4) 0.96274(11) 0.0357(6) Uani 1 1 d .
H38 H -0.1166 0.1168 0.9367 0.043 Uiso 1 1 calc R
C37 C -0.2113(4) 0.2341(4) 1.01577(10) 0.0304(5) Uani 1 1 d .
C40 C -0.3306(4) -0.0009(4) 1.06827(11) 0.0360(6) Uani 1 1 d .
C41 C -0.5332(5) -0.0537(4) 1.08112(12) 0.0472(7) Uani 1 1 d .
H41A H -0.4898 -0.1758 1.1046 0.071 Uiso 1 1 calc R
H41B H -0.5954 -0.0705 1.0450 0.071 Uiso 1 1 calc R
H41C H -0.6453 0.0511 1.1021 0.071 Uiso 1 1 calc R
C18 C 0.3634(4) 0.9040(3) 0.64787(9) 0.0244(5) Uani 1 1 d .
H18A H 0.2879 0.9276 0.6110 0.037 Uiso 1 1 calc R
H18B H 0.2614 0.9831 0.6770 0.037 Uiso 1 1 calc R
H18C H 0.4095 0.7653 0.6597 0.037 Uiso 1 1 calc R
C4 C 0.3593(4) 0.9707(3) 0.35931(9) 0.0257(5) Uani 1 1 d .
H4 H 0.2482 0.9291 0.3816 0.031 Uiso 1 1 calc R
C10 C 0.3299(4) 1.2220(3) 0.43511(9) 0.0256(5) Uani 1 1 d .
H10A H 0.2916 1.3352 0.4072 0.031 Uiso 1 1 calc R
H10B H 0.1907 1.2012 0.4459 0.031 Uiso 1 1 calc R
C35 C -0.0305(4) 0.4560(4) 1.04086(10) 0.0317(5) Uani 1 1 d .
H35 H -0.0097 0.5408 1.0673 0.038 Uiso 1 1 calc R
C36 C -0.1759(4) 0.3575(4) 1.05514(10) 0.0306(5) Uani 1 1 d .
C42 C -0.1838(5) 0.3262(4) 1.15908(11) 0.0423(6) Uani 1 1 d .
C43 C -0.3452(6) 0.3480(6) 1.21003(13) 0.0622(9) Uani 1 1 d .
H43A H -0.2706 0.2548 1.2412 0.093 Uiso 1 1 calc R
H43B H -0.4748 0.3221 1.1981 0.093 Uiso 1 1 calc R
H43C H -0.3939 0.4813 1.2235 0.093 Uiso 1 1 calc R
H32 H 0.321(4) 0.484(4) 0.8874(12) 0.038(7) Uiso 1 1 d .
H33 H 0.263(4) 0.615(4) 1.0027(12) 0.036(7) Uiso 1 1 d .

loop_
_atom_site_aniso_label
_atom_site_aniso_U_11
_atom_site_aniso_U_22
_atom_site_aniso_U_33
_atom_site_aniso_U_23
_atom_site_aniso_U_13
_atom_site_aniso_U_12
O1 0.0450(11) 0.0409(10) 0.0276(10) -0.0059(7) 0.0033(7) -0.0154(8)
C1 0.0287(13) 0.0222(11) 0.0302(12) -0.0002(9) 0.0004(9) -0.0070(9)
C14 0.0219(12) 0.0184(11) 0.0286(12) -0.0005(9) -0.0003(8) -0.0045(8)
C15 0.0231(12) 0.0196(11) 0.0261(11) 0.0009(9) 0.0004(8) -0.0078(8)
C24 0.0229(12) 0.0210(11) 0.0258(11) -0.0009(9) 0.0009(8) -0.0066(9)
O2 0.0310(9) 0.0327(9) 0.0256(8) 0.0019(6) 0.0015(6) -0.0154(7)
O6 0.0340(10) 0.0432(10) 0.0414(10) 0.0123(8) -0.0030(7) -0.0189(8)
O7 0.0573(14) 0.0465(12) 0.0656(14) 0.0230(10) -0.0163(10) -0.0216(10)
C20 0.0245(13) 0.0204(11) 0.0286(12) 0.0006(9) -0.0020(8) -0.0054(9)
C19 0.0273(13) 0.0239(11) 0.0306(12) 0.0006(9) 0.0002(8) -0.0136(9)
C12 0.0339(13) 0.0247(12) 0.0258(11) 0.0014(9) 0.0024(9) -0.0135(9)
C26 0.0317(14) 0.0274(12) 0.0241(12) -0.0023(9) 0.0029(9) -0.0122(10)
O3 0.0487(11) 0.0507(11) 0.0299(9) -0.0087(8) 0.0082(7) -0.0278(9)
O4 0.0371(10) 0.0446(10) 0.0332(9) -0.0006(8) 0.0122(7) -0.0130(8)
O5 0.0517(15) 0.0870(17) 0.0350(11) 0.0012(10) 0.0030(9) -0.0122(11)
N1 0.0427(14) 0.0487(14) 0.0455(15) -0.0011(11) -0.0003(10) -0.0193(10)
C6 0.0213(12) 0.0203(11) 0.0276(12) -0.0001(9) 0.0022(8) -0.0094(8)
C7 0.0212(12) 0.0213(11) 0.0255(11) -0.0008(9) 0.0008(8) -0.0081(9)
C16 0.0201(12) 0.0175(10) 0.0255(11) 0.0013(8) -0.0001(8) -0.0077(8)
C23 0.0194(11) 0.0192(11) 0.0251(11) -0.0001(8) 0.0000(8) -0.0093(8)
C25 0.0233(12) 0.0278(12) 0.0220(11) 0.0023(9) -0.0008(8) -0.0115(9)
C31 0.0257(13) 0.0283(12) 0.0256(12) 0.0013(10) 0.0017(9) -0.0061(9)
C32 0.0282(13) 0.0296(12) 0.0255(12) 0.0036(10) 0.0002(9) -0.0097(9)
C22 0.0239(12) 0.0218(11) 0.0263(11) -0.0002(9) 0.0006(8) -0.0074(9)
C21 0.0266(13) 0.0256(12) 0.0310(12) -0.0040(9) 0.0016(9) -0.0031(9)
C17 0.0215(12) 0.0174(10) 0.0256(11) 0.0016(9) -0.0017(8) -0.0074(8)
C8 0.0185(12) 0.0178(11) 0.0266(11) 0.0026(8) -0.0002(8) -0.0062(8)
C11 0.0235(12) 0.0317(12) 0.0270(11) -0.0024(9) 0.0026(8) -0.0112(9)
C5 0.0233(12) 0.0232(11) 0.0224(11) -0.0003(9) 0.0018(8) -0.0080(8)
C9 0.0259(13) 0.0206(11) 0.0286(12) 0.0015(9) 0.0002(8) -0.0073(8)
C13 0.0364(15) 0.0341(13) 0.0301(12) 0.0002(10) -0.0036(9) -0.0107(10)
C27 0.0223(12) 0.0256(11) 0.0285(11) -0.0035(9) 0.0042(8) -0.0085(9)
C29 0.0397(14) 0.0229(11) 0.0313(12) -0.0025(9) 0.0015(9) -0.0144(10)
C28 0.0247(13) 0.0383(13) 0.0299(12) 0.0018(10) -0.0005(9) -0.0141(10)
C45 0.0357(16) 0.0375(14) 0.0460(17) -0.0034(12) 0.0008(11) -0.0147(11)
C44 0.073(3) 0.089(3) 0.0466(19) 0.0123(18) -0.0051(15) -0.028(2)
C3 0.0307(14) 0.0314(13) 0.0292(13) -0.0028(10) -0.0002(9) -0.0166(10)
C2 0.0379(14) 0.0224(12) 0.0307(12) -0.0039(9) 0.0031(9) -0.0100(10)
C30 0.0228(12) 0.0295(12) 0.0260(11) 0.0013(9) 0.0011(8) -0.0099(9)
C33 0.0294(14) 0.0303(13) 0.0306(13) 0.0032(10) -0.0013(9) -0.0114(10)
C34 0.0268(13) 0.0296(13) 0.0278(12) 0.0051(10) 0.0004(9) -0.0081(9)
C39 0.0327(14) 0.0348(13) 0.0271(12) 0.0015(10) 0.0040(9) -0.0108(10)
C38 0.0380(15) 0.0376(14) 0.0328(13) 0.0018(10) -0.0022(10) -0.0157(11)
C37 0.0269(13) 0.0319(13) 0.0324(13) 0.0085(10) -0.0028(9) -0.0120(10)
C40 0.0460(17) 0.0316(13) 0.0311(13) -0.0025(11) 0.0052(10) -0.0157(11)
C41 0.0600(19) 0.0425(16) 0.0464(16) -0.0031(13) 0.0139(13) -0.0289(14)
C18 0.0232(12) 0.0243(11) 0.0281(11) 0.0017(9) -0.0013(8) -0.0119(9)
C4 0.0249(13) 0.0270(12) 0.0268(11) -0.0010(9) 0.0007(8) -0.0116(9)
C10 0.0282(13) 0.0236(11) 0.0245(11) 0.0031(9) -0.0001(8) -0.0095(9)
C35 0.0323(14) 0.0328(13) 0.0283(12) 0.0016(9) 0.0012(9) -0.0106(10)
C36 0.0292(14) 0.0324(13) 0.0259(12) 0.0025(10) 0.0045(9) -0.0072(10)
C42 0.053(2) 0.0402(15) 0.0304(14) -0.0037(11) 0.0109(11) -0.0142(13)
C43 0.076(2) 0.068(2) 0.0380(16) -0.0035(15) 0.0235(15) -0.0231(17)

loop_
_atom_type_symbol
_atom_type_description
_atom_type_scat_dispersion_real
_atom_type_scat_dispersion_imag
_atom_type_scat_source
C C 0.0181 0.0091 'International Tables Vol C Tables 4.2.6.8 and 6.1.1.4'
H H 0.0000 0.0000 'International Tables Vol C Tables 4.2.6.8 and 6.1.1.4'
N N 0.0311 0.0180 'International Tables Vol C Tables 4.2.6.8 and 6.1.1.4'
O O 0.0492 0.0322 'International Tables Vol C Tables 4.2.6.8 and 6.1.1.4'

loop_
_geom_angle_atom_site_label_1
_geom_angle_atom_site_label_2
_geom_angle_atom_site_label_3
_geom_angle
C2 C1 C6 112.17(18)
C2 C1 H1A 109.2
C6 C1 H1A 109.2
C2 C1 H1B 109.2
C6 C1 H1B 109.2
H1A C1 H1B 107.9
C15 C14 C7 114.05(17)
C15 C14 H14A 108.7
C7 C14 H14A 108.7
C15 C14 H14B 108.7
C7 C14 H14B 108.7
H14A C14 H14B 107.6
C14 C15 C16 113.61(17)
C14 C15 H15A 108.8
C16 C15 H15A 108.8
C14 C15 H15B 108.8
C16 C15 H15B 108.8
H15A C15 H15B 107.7
C25 C24 C23 114.67(16)
C25 C24 H24A 108.6
C23 C24 H24A 108.6
C25 C24 H24B 108.6
C23 C24 H24B 108.6
H24A C24 H24B 107.6
C31 O2 C30 116.84(16)
C40 O6 C37 117.71(18)
C21 C20 C17 116.11(17)
C21 C20 H20A 108.3
C17 C20 H20A 108.3
C21 C20 H20B 108.3
C17 C20 H20B 108.3
H20A C20 H20B 107.4
C17 C19 H19A 109.5
C17 C19 H19B 109.5
H19A C19 H19B 109.5
C17 C19 H19C 109.5
H19A C19 H19C 109.5
H19B C19 H19C 109.5
C5 C12 H12A 109.5
C5 C12 H12B 109.5
H12A C12 H12B 109.5
C5 C12 H12C 109.5
H12A C12 H12C 109.5
H12B C12 H12C 109.5
C27 C26 C25 112.24(17)
C27 C26 H26A 109.2
C25 C26 H26A 109.2
C27 C26 H26B 109.2
C25 C26 H26B 109.2
H26A C26 H26B 107.9
C42 O4 C36 117.7(2)
C1 C6 C5 111.55(16)
C1 C6 C7 112.80(17)
C5 C6 C7 115.61(16)
C1 C6 H6 105.3
C5 C6 H6 105.3
C7 C6 H6 105.3
C14 C7 C11 107.67(17)
C14 C7 C8 107.51(16)
C11 C7 C8 115.01(17)
C14 C7 C6 108.73(16)
C11 C7 C6 111.50(16)
C8 C7 C6 106.23(16)
C15 C16 C18 106.78(16)
C15 C16 C23 109.95(16)
C18 C16 C23 110.55(16)
C15 C16 C17 108.85(16)
C18 C16 C17 111.84(16)
C23 C16 C17 108.84(15)
C24 C23 C16 112.11(15)
C24 C23 C22 111.73(16)
C16 C23 C22 114.29(16)
C24 C23 H23 106.0
C16 C23 H23 106.0
C22 C23 H23 106.0
C30 C25 C28 104.26(17)
C30 C25 C24 110.92(17)
C28 C25 C24 109.97(17)
C30 C25 C26 111.05(17)
C28 C25 C26 111.04(18)
C24 C25 C26 109.51(17)
O3 C31 O2 123.2(2)
O3 C31 C32 126.0(2)
O2 C31 C32 110.70(19)
C33 C32 C31 121.3(2)
C33 C32 H32 122.5(16)
C31 C32 H32 116.1(15)
C27 C22 C21 108.34(18)
C27 C22 C29 106.93(17)
C21 C22 C29 107.94(18)
C27 C22 C23 108.45(17)
C21 C22 C23 112.47(17)
C29 C22 C23 112.49(17)
C20 C21 C22 118.21(18)
C20 C21 H21A 107.8
C22 C21 H21A 107.8
C20 C21 H21B 107.8
C22 C21 H21B 107.8
H21A C21 H21B 107.1
C19 C17 C20 107.73(17)
C19 C17 C8 109.60(16)
C20 C17 C8 109.65(16)
C19 C17 C16 111.76(16)
C20 C17 C16 108.10(16)
C8 C17 C16 109.94(15)
C9 C8 C7 110.87(16)
C9 C8 C17 114.65(16)
C7 C8 C17 116.07(16)
C9 C8 H8 104.6
C7 C8 H8 104.6
C17 C8 H8 104.6
C7 C11 H11A 109.5
C7 C11 H11B 109.5
H11A C11 H11B 109.5
C7 C11 H11C 109.5
H11A C11 H11C 109.5
H11B C11 H11C 109.5
C12 C5 C10 109.41(18)
C12 C5 C6 114.16(17)
C10 C5 C6 109.24(16)
C12 C5 C4 108.15(16)
C10 C5 C4 108.89(17)
C6 C5 C4 106.86(16)
C10 C9 C8 110.79(17)
C10 C9 H9A 109.5
C8 C9 H9A 109.5
C10 C9 H9B 109.5
C8 C9 H9B 109.5
H9A C9 H9B 108.1
C4 C13 H13A 109.5
C4 C13 H13B 109.5
H13A C13 H13B 109.5
C4 C13 H13C 109.5
H13A C13 H13C 109.5
H13B C13 H13C 109.5
C26 C27 C22 113.89(18)
C26 C27 H27A 108.8
C22 C27 H27A 108.8
C26 C27 H27B 108.8
C22 C27 H27B 108.8
H27A C27 H27B 107.7
C22 C29 H29A 109.5
C22 C29 H29B 109.5
H29A C29 H29B 109.5
C22 C29 H29C 109.5
H29A C29 H29C 109.5
H29B C29 H29C 109.5
C25 C28 H28A 109.5
C25 C28 H28B 109.5
H28A C28 H28B 109.5
C25 C28 H28C 109.5
H28A C28 H28C 109.5
H28B C28 H28C 109.5
N1 C45 C44 178.7(3)
C45 C44 H44A 109.5
C45 C44 H44B 109.5
H44A C44 H44B 109.5
C45 C44 H44C 109.5
H44A C44 H44C 109.5
H44B C44 H44C 109.5
O1 C3 C2 123.1(2)
O1 C3 C4 122.5(2)
C2 C3 C4 114.37(19)
C3 C2 C1 112.56(18)
C3 C2 H2A 109.1
C1 C2 H2A 109.1
C3 C2 H2B 109.1
C1 C2 H2B 109.1
H2A C2 H2B 107.8
O2 C30 C25 114.36(17)
O2 C30 H30A 108.7
C25 C30 H30A 108.7
O2 C30 H30B 108.7
C25 C30 H30B 108.7
H30A C30 H30B 107.6
C32 C33 C34 127.1(2)
C32 C33 H33 113.8(16)
C34 C33 H33 119.1(16)
C35 C34 C39 118.4(2)
C35 C34 C33 118.5(2)
C39 C34 C33 123.1(2)
C38 C39 C34 120.8(2)
C38 C39 H39 119.6
C34 C39 H39 119.6
C37 C38 C39 119.8(2)
C37 C38 H38 120.1
C39 C38 H38 120.1
C38 C37 C36 120.2(2)
C38 C37 O6 119.3(2)
C36 C37 O6 120.3(2)
O7 C40 O6 121.6(2)
O7 C40 C41 127.3(2)
O6 C40 C41 111.1(2)
C40 C41 H41A 109.5
C40 C41 H41B 109.5
H41A C41 H41B 109.5
C40 C41 H41C 109.5
H41A C41 H41C 109.5
H41B C41 H41C 109.5
C16 C18 H18A 109.5
C16 C18 H18B 109.5
H18A C18 H18B 109.5
C16 C18 H18C 109.5
H18A C18 H18C 109.5
H18B C18 H18C 109.5
C3 C4 C13 111.63(18)
C3 C4 C5 108.08(17)
C13 C4 C5 116.38(18)
C3 C4 H4 106.7
C13 C4 H4 106.7
C5 C4 H4 106.7
C9 C10 C5 113.49(18)
C9 C10 H10A 108.9
C5 C10 H10A 108.9
C9 C10 H10B 108.9
C5 C10 H10B 108.9
H10A C10 H10B 107.7
C36 C35 C34 120.4(2)
C36 C35 H35 119.8
C34 C35 H35 119.8
C37 C36 C35 120.3(2)
C37 C36 O4 117.4(2)
C35 C36 O4 122.1(2)
O5 C42 O4 123.2(2)
O5 C42 C43 126.6(3)
O4 C42 C43 110.2(3)
C42 C43 H43A 109.5
C42 C43 H43B 109.5
H43A C43 H43B 109.5
C42 C43 H43C 109.5
H43A C43 H43C 109.5
H43B C43 H43C 109.5

loop_
_geom_bond_atom_site_label_1
_geom_bond_atom_site_label_2
_geom_bond_distance
O1 C3 1.217(3)
C1 C2 1.539(3)
C1 C6 1.544(3)
C1 H1A 0.9700
C1 H1B 0.9700
C14 C15 1.540(3)
C14 C7 1.538(3)
C14 H14A 0.9700
C14 H14B 0.9700
C15 C16 1.543(3)
C15 H15A 0.9700
C15 H15B 0.9700
C24 C25 1.537(3)
C24 C23 1.540(3)
C24 H24A 0.9700
C24 H24B 0.9700
O2 C31 1.360(3)
O2 C30 1.450(3)
O6 C40 1.358(3)
O6 C37 1.398(3)
O7 C40 1.190(3)
C20 C21 1.536(3)
C20 C17 1.561(3)
C20 H20A 0.9700
C20 H20B 0.9700
C19 C17 1.544(3)
C19 H19A 0.9600
C19 H19B 0.9600
C19 H19C 0.9600
C12 C5 1.536(3)
C12 H12A 0.9600
C12 H12B 0.9600
C12 H12C 0.9600
C26 C27 1.525(3)
C26 C25 1.562(3)
C26 H26A 0.9700
C26 H26B 0.9700
O3 C31 1.205(3)
O4 C42 1.375(3)
O4 C36 1.396(3)
O5 C42 1.175(3)
N1 C45 1.131(3)
C6 C5 1.560(3)
C6 C7 1.575(3)
C6 H6 0.9800
C7 C11 1.544(3)
C7 C8 1.564(3)
C16 C18 1.555(3)
C16 C23 1.564(3)
C16 C17 1.572(3)
C23 C22 1.592(3)
C23 H23 0.9800
C25 C30 1.519(3)
C25 C28 1.537(3)
C31 C32 1.468(3)
C32 C33 1.332(3)
C32 H32 0.98(3)
C22 C27 1.535(3)
C22 C21 1.546(3)
C22 C29 1.544(3)
C21 H21A 0.9700
C21 H21B 0.9700
C17 C8 1.567(3)
C8 C9 1.530(3)
C8 H8 0.9800
C11 H11A 0.9600
C11 H11B 0.9600
C11 H11C 0.9600
C5 C10 1.535(3)
C5 C4 1.574(3)
C9 C10 1.527(3)
C9 H9A 0.9700
C9 H9B 0.9700
C13 C4 1.522(3)
C13 H13A 0.9600
C13 H13B 0.9600
C13 H13C 0.9600
C27 H27A 0.9700
C27 H27B 0.9700
C29 H29A 0.9600
C29 H29B 0.9600
C29 H29C 0.9600
C28 H28A 0.9600
C28 H28B 0.9600
C28 H28C 0.9600
C45 C44 1.447(4)
C44 H44A 0.9600
C44 H44B 0.9600
C44 H44C 0.9600
C3 C2 1.495(3)
C3 C4 1.517(3)
C2 H2A 0.9700
C2 H2B 0.9700
C30 H30A 0.9700
C30 H30B 0.9700
C33 C34 1.465(3)
C33 H33 0.95(3)
C34 C35 1.395(3)
C34 C39 1.398(3)
C39 C38 1.381(3)
C39 H39 0.9300
C38 C37 1.377(3)
C38 H38 0.9300
C37 C36 1.380(3)
C40 C41 1.486(4)
C41 H41A 0.9600
C41 H41B 0.9600
C41 H41C 0.9600
C18 H18A 0.9600
C18 H18B 0.9600
C18 H18C 0.9600
C4 H4 0.9800
C10 H10A 0.9700
C10 H10B 0.9700
C35 C36 1.380(3)
C35 H35 0.9300
C42 C43 1.496(4)
C43 H43A 0.9600
C43 H43B 0.9600
C43 H43C 0.9600

loop_
_geom_torsion_atom_site_label_1
_geom_torsion_atom_site_label_2
_geom_torsion_atom_site_label_3
_geom_torsion_atom_site_label_4
_geom_torsion
C7 C14 C15 C16 57.1(2)
C2 C1 C6 C5 -53.0(2)
C2 C1 C6 C7 174.93(17)
C15 C14 C7 C11 73.2(2)
C15 C14 C7 C8 -51.3(2)
C15 C14 C7 C6 -165.91(17)
C1 C6 C7 C14 -59.3(2)
C5 C6 C7 C14 170.62(16)
C1 C6 C7 C11 59.2(2)
C5 C6 C7 C11 -70.8(2)
C1 C6 C7 C8 -174.76(16)
C5 C6 C7 C8 55.2(2)
C14 C15 C16 C18 64.8(2)
C14 C15 C16 C23 -175.18(16)
C14 C15 C16 C17 -56.0(2)
C25 C24 C23 C16 -179.15(17)
C25 C24 C23 C22 -49.4(2)
C15 C16 C23 C24 -61.3(2)
C18 C16 C23 C24 56.4(2)
C17 C16 C23 C24 179.60(16)
C15 C16 C23 C22 170.28(16)
C18 C16 C23 C22 -72.1(2)
C17 C16 C23 C22 51.1(2)
C23 C24 C25 C30 178.71(17)
C23 C24 C25 C28 -66.5(2)
C23 C24 C25 C26 55.8(2)
C27 C26 C25 C30 -127.35(19)
C27 C26 C25 C28 117.1(2)
C27 C26 C25 C24 -4.5(2)
C30 O2 C31 O3 15.1(3)
C30 O2 C31 C32 -163.71(18)
O3 C31 C32 C33 -1.5(4)
O2 C31 C32 C33 177.2(2)
C24 C23 C22 C27 -7.5(2)
C16 C23 C22 C27 121.19(18)
C24 C23 C22 C21 -127.26(18)
C16 C23 C22 C21 1.4(2)
C24 C23 C22 C29 110.60(19)
C16 C23 C22 C29 -120.75(19)
C17 C20 C21 C22 23.5(3)
C27 C22 C21 C20 -159.65(18)
C29 C22 C21 C20 84.9(2)
C23 C22 C21 C20 -39.8(3)
C21 C20 C17 C19 -91.0(2)
C21 C20 C17 C8 149.76(18)
C21 C20 C17 C16 29.9(2)
C15 C16 C17 C19 -68.4(2)
C18 C16 C17 C19 173.88(18)
C23 C16 C17 C19 51.4(2)
C15 C16 C17 C20 173.23(16)
C18 C16 C17 C20 55.5(2)
C23 C16 C17 C20 -66.94(19)
C15 C16 C17 C8 53.6(2)
C18 C16 C17 C8 -64.2(2)
C23 C16 C17 C8 173.39(16)
C14 C7 C8 C9 -174.78(15)
C11 C7 C8 C9 65.3(2)
C6 C7 C8 C9 -58.5(2)
C14 C7 C8 C17 52.1(2)
C11 C7 C8 C17 -67.8(2)
C6 C7 C8 C17 168.37(15)
C19 C17 C8 C9 -63.2(2)
C20 C17 C8 C9 54.9(2)
C16 C17 C8 C9 173.59(16)
C19 C17 C8 C7 68.2(2)
C20 C17 C8 C7 -173.77(16)
C16 C17 C8 C7 -55.0(2)
C1 C6 C5 C12 -59.3(2)
C7 C6 C5 C12 71.4(2)
C1 C6 C5 C10 177.89(16)
C7 C6 C5 C10 -51.5(2)
C1 C6 C5 C4 60.2(2)
C7 C6 C5 C4 -169.11(16)
C7 C8 C9 C10 61.5(2)
C17 C8 C9 C10 -164.66(17)
C25 C26 C27 C22 -53.2(2)
C21 C22 C27 C26 -178.80(17)
C29 C22 C27 C26 -62.7(2)
C23 C22 C27 C26 58.9(2)
O1 C3 C2 C1 126.8(2)
C4 C3 C2 C1 -52.0(3)
C6 C1 C2 C3 47.0(2)
C31 O2 C30 C25 -116.5(2)
C28 C25 C30 O2 -178.73(18)
C24 C25 C30 O2 -60.4(2)
C26 C25 C30 O2 61.6(2)
C31 C32 C33 C34 -176.2(2)
C32 C33 C34 C35 -171.7(2)
C32 C33 C34 C39 7.2(4)
C35 C34 C39 C38 1.3(4)
C33 C34 C39 C38 -177.6(2)
C34 C39 C38 C37 -0.1(4)
C39 C38 C37 C36 -1.7(4)
C39 C38 C37 O6 173.6(2)
C40 O6 C37 C38 109.8(2)
C40 O6 C37 C36 -74.9(3)
C37 O6 C40 O7 -6.7(3)
C37 O6 C40 C41 172.6(2)
O1 C3 C4 C13 10.3(3)
C2 C3 C4 C13 -170.92(19)
O1 C3 C4 C5 -118.9(2)
C2 C3 C4 C5 59.9(2)
C12 C5 C4 C3 61.4(2)
C10 C5 C4 C3 -179.84(17)
C6 C5 C4 C3 -62.0(2)
C12 C5 C4 C13 -65.1(2)
C10 C5 C4 C13 53.7(2)
C6 C5 C4 C13 171.54(18)
C8 C9 C10 C5 -57.3(2)
C12 C5 C10 C9 -75.0(2)
C6 C5 C10 C9 50.6(2)
C4 C5 C10 C9 166.95(17)
C39 C34 C35 C36 -0.6(4)
C33 C34 C35 C36 178.3(2)
C38 C37 C36 C35 2.4(4)
O6 C37 C36 C35 -172.9(2)
C38 C37 C36 O4 178.9(2)
O6 C37 C36 O4 3.7(3)
C34 C35 C36 C37 -1.2(4)
C34 C35 C36 O4 -177.6(2)
C42 O4 C36 C37 118.5(3)
C42 O4 C36 C35 -65.0(3)
C36 O4 C42 O5 6.8(4)
C36 O4 C42 C43 -174.0(2)
